data_8104119
loop_
_publ_author_name
'Wickleder, M.S.'

_publ_section_title
;
 Nd (N H2 S O3) (S O4) * 1.5 H2 O: a non-centrosymmetric
 amidosulfate-sulfate of neodymium
;
_journal_name_full 'Zeitschrift fuer Kristallographie (149,1979-)'
_journal_page_first 192
_journal_page_last 195
_journal_volume 220
_journal_year 2005
_chemical_formula_sum 'H5 N Nd O8.5 S2'
_chemical_name_systematic 'Nd (N H2 S O3) (S O4) (H2 O)1.5'
_space_group_IT_number 1
_symmetry_space_group_name_Hall 'P 1'
_symmetry_space_group_name_H-M 'P 1'
_cell_angle_alpha 109.64
_cell_angle_beta 97
_cell_angle_gamma 109.62
_cell_formula_units_Z 2
_cell_length_a 6.8919
_cell_length_b 6.9139
_cell_length_c 9.6196
_cell_volume 392.149
_citation_journal_id_ASTM ZEKRDZ
_cod_data_source_file Wickleder_ZEKRDZ_2005_1704.cif
_cod_data_source_block H5N1Nd1O8.5S2
_cod_original_cell_volume 392.1493
_cod_original_formula_sum 'H5 N1 Nd1 O8.5 S2'
_cod_database_code 8104119

loop_
_symmetry_equiv_pos_as_xyz
x,y,z

loop_
_atom_site_label
_atom_site_type_symbol
_atom_site_fract_x
_atom_site_fract_y
_atom_site_fract_z
_atom_site_occupancy
_atom_site_U_iso_or_equiv
O8 O-2 0.9845 0.1557 0.1205 1 0.0
O6 O-2 0.4451 -0.005 0.1308 1 0.0
O5 O-2 0.2423 -0.0747 0.3128 1 0.0
O14 O-2 0.2131 0.2249 -0.1619 1 0.0
S3 S+6 0.8731 -0.0775 0.0093 1 0.0
S1 S+6 0.9219 -0.3548 0.5018 1 0.0
O17 O-2 0.5566 0.065 0.6888 1 0.0
N1 N-3 0.7323 -0.405 0.5916 1 0.0
O12 O-2 -0.0441 0.2499 -0.3474 1 0.0
O10 O-2 0.7992 -0.2122 0.1007 1 0.0
O7 O-2 1.0171 -0.1508 -0.072 1 0.0
S2 S+6 0.4129 -0.0984 0.2448 1 0.0
O13 O-2 0.2945 0.2867 -0.3867 1 0.0
O15 O-2 0.6426 0.3396 0.047 1 0.0
Nd1 Nd+3 1.00125 0.11656 0.3722 1 0.0
O16 O-2 1.3245 0.4175 0.3782 1 0.0
S4 S+6 0.1825 0.3342 -0.2664 1 0.0
O3 O-2 1.1317 -0.2379 0.6107 1 0.0
O2 O-2 0.8947 0.4292 -0.6074 1 0.0
O1 O-2 0.8738 -0.2227 0.4257 1 0.0
O4 O-2 0.6112 -0.0114 0.3601 1 0.0
O9 O-2 0.6905 -0.1067 -0.1038 1 0.0
N2 N-3 0.3463 -0.3707 0.1653 1 0.0
O11 O-2 0.2628 0.5726 -0.1731 1 0.0
Nd2 Nd+3 0.36297 -0.0374 -0.12959 1 0.0
